data_7036164
loop_
_publ_author_name
'Zhou, Jian'
'Tan, Xiao-Feng'
'Liu, Xing'
'Qing, Miao'
'Zhao, Rong-Qing'
'Tang, Qiuling'

_publ_section_title
;
 A series of new manganese thioarsenates(v) based on different unsaturated
 [Mn(amine)x](2+) complexes.
;
_journal_issue 37
_journal_name_full 'Dalton transactions (Cambridge, England : 2003)'
_journal_page_first 16430
_journal_page_last 16438
_journal_paper_doi 10.1039/c5dt02910d
_journal_volume 44
_journal_year 2015
_chemical_absolute_configuration unk
_chemical_formula_moiety 'C6 H19 As Mn N4 S4'
_chemical_formula_sum 'C6 H19 As Mn N4 S4'
_chemical_formula_weight 405.35
_chemical_name_systematic
; 
 ? 
;
_space_group_IT_number 19
_symmetry_cell_setting orthorhombic
_symmetry_space_group_name_Hall 'P 2ac 2ab'
_symmetry_space_group_name_H-M 'P 21 21 21'
_atom_sites_solution_hydrogens geom
_atom_sites_solution_primary direct
_atom_sites_solution_secondary difmap
_audit_creation_method SHELXL-97
_audit_update_record
;
2015-08-12 deposited with the CCDC.
2015-08-13 downloaded from the CCDC.
;
_cell_angle_alpha 90.00
_cell_angle_beta 90.00
_cell_angle_gamma 90.00
_cell_formula_units_Z 4
_cell_length_a 7.7381(9)
_cell_length_b 10.6536(11)
_cell_length_c 17.7897(19)
_cell_measurement_reflns_used 4545
_cell_measurement_temperature 296(2)
_cell_measurement_theta_max 29.08
_cell_measurement_theta_min 2.87
_cell_volume 1466.6(3)
_computing_cell_refinement 'CrystalClear, Ver. 1.30 (Rigaku/MSC, 2001)'
_computing_data_collection 'CrystalClear, Ver. 1.30 (Rigaku/MSC, 2001)'
_computing_data_reduction 'CrystalStructure, Ver. 3.60 (Rigaku/MSC, 2004)'
_computing_molecular_graphics 'ORTEPII (Johnson, 1976)'
_computing_publication_material SHELXL97
_computing_structure_refinement 'SHELXL97 (Sheldrick, 1997)'
_computing_structure_solution 'SHELXS97 (Sheldrick, 1990)'
_diffrn_ambient_temperature 296(2)
_diffrn_detector_area_resol_mean 7.31
_diffrn_measured_fraction_theta_full 0.998
_diffrn_measured_fraction_theta_max 0.998
_diffrn_measurement_device_type 'Rigaku Mercury'
_diffrn_measurement_method \w
_diffrn_radiation_monochromator graphite
_diffrn_radiation_source 'fine-focus sealed tube'
_diffrn_radiation_type MoK\a
_diffrn_radiation_wavelength 0.71073
_diffrn_reflns_av_R_equivalents 0.0252
_diffrn_reflns_av_unetI/netI 0.0515
_diffrn_reflns_limit_h_max 5
_diffrn_reflns_limit_h_min -9
_diffrn_reflns_limit_k_max 7
_diffrn_reflns_limit_k_min -12
_diffrn_reflns_limit_l_max 19
_diffrn_reflns_limit_l_min -21
_diffrn_reflns_number 3852
_diffrn_reflns_theta_full 25.10
_diffrn_reflns_theta_max 25.10
_diffrn_reflns_theta_min 2.87
_exptl_absorpt_coefficient_mu 3.689
_exptl_absorpt_correction_T_max 0.9917
_exptl_absorpt_correction_T_min 0.9880
_exptl_absorpt_correction_type multi-scan
_exptl_absorpt_process_details 'Jacobson, R. (1998) Private communication'
_exptl_crystal_colour yellow
_exptl_crystal_density_diffrn 1.836
_exptl_crystal_density_method 'not measured'
_exptl_crystal_description block
_exptl_crystal_F_000 820
_exptl_crystal_size_max 0.13
_exptl_crystal_size_mid 0.11
_exptl_crystal_size_min 0.09
_refine_diff_density_max 0.472
_refine_diff_density_min -0.373
_refine_diff_density_rms 0.082
_refine_ls_abs_structure_details 'Flack H D (1983), Acta Cryst. A39, 876-881'
_refine_ls_abs_structure_Flack -0.012(14)
_refine_ls_extinction_method none
_refine_ls_goodness_of_fit_ref 1.047
_refine_ls_hydrogen_treatment mixed
_refine_ls_matrix_type full
_refine_ls_number_parameters 145
_refine_ls_number_reflns 2427
_refine_ls_number_restraints 0
_refine_ls_restrained_S_all 1.047
_refine_ls_R_factor_all 0.0378
_refine_ls_R_factor_gt 0.0329
_refine_ls_shift/su_max 0.000
_refine_ls_shift/su_mean 0.000
_refine_ls_structure_factor_coef Fsqd
_refine_ls_weighting_details 'calc w=1/[\s^2^(Fo^2^)+(0.0291P)^2^+0.0000P] where P=(Fo^2^+2Fc^2^)/3'
_refine_ls_weighting_scheme calc
_refine_ls_wR_factor_gt 0.0702
_refine_ls_wR_factor_ref 0.0739
_reflns_number_gt 2226
_reflns_number_total 2427
_reflns_threshold_expression >2sigma(I)
_cod_data_source_file c5dt02910d2.cif
_cod_data_source_block 3
_cod_depositor_comments 'Adding full bibliography for 7036162--7036165.cif.'
_cod_original_sg_symbol_H-M P212121
_cod_database_code 7036164

loop_
_symmetry_equiv_pos_as_xyz
'x, y, z'
'-x+1/2, -y, z+1/2'
'-x, y+1/2, -z+1/2'
'x+1/2, -y+1/2, -z'

loop_
_atom_site_label
_atom_site_type_symbol
_atom_site_fract_x
_atom_site_fract_y
_atom_site_fract_z
_atom_site_U_iso_or_equiv
_atom_site_adp_type
_atom_site_occupancy
_atom_site_symmetry_multiplicity
_atom_site_calc_flag
_atom_site_refinement_flags
As1 As 0.37122(8) 0.41151(4) 0.12658(3) 0.02888(15) Uani 1 1 d .
Mn1 Mn 0.52846(10) 0.22140(7) 0.26817(4) 0.0310(2) Uani 1 1 d .
S1 S 0.3728(2) 0.20850(11) 0.14258(7) 0.0311(3) Uani 1 1 d .
S2 S 0.4112(2) 0.48695(11) 0.23958(7) 0.0354(4) Uani 1 1 d .
S3 S 0.5853(2) 0.45982(13) 0.05488(8) 0.0493(5) Uani 1 1 d .
S4 S 0.1344(3) 0.47622(14) 0.07961(11) 0.0649(6) Uani 1 1 d .
C1 C 0.3701(9) 0.2960(5) 0.4246(3) 0.0463(15) Uani 1 1 d .
H1A H 0.3718 0.2312 0.4628 0.056 Uiso 1 1 calc R
H1B H 0.2870 0.3593 0.4397 0.056 Uiso 1 1 calc R
N1 N 0.3152(6) 0.2400(5) 0.3515(2) 0.0405(12) Uani 1 1 d .
H1C H 0.2313 0.2881 0.3315 0.049 Uiso 1 1 calc R
H1D H 0.2700 0.1635 0.3602 0.049 Uiso 1 1 calc R
N2 N 0.6643(5) 0.2707(4) 0.3789(2) 0.0351(11) Uani 1 1 d .
H2C H 0.6756 0.1992 0.4064 0.042 Uiso 1 1 calc R
C2 C 0.5476(8) 0.3552(5) 0.4189(3) 0.0434(15) Uani 1 1 d .
H2A H 0.5397 0.4345 0.3923 0.052 Uiso 1 1 calc R
H2B H 0.5923 0.3717 0.4689 0.052 Uiso 1 1 calc R
N3 N 0.7832(5) 0.3079(3) 0.2278(2) 0.0260(9) Uani 1 1 d .
H3C H 0.7590 0.3580 0.1878 0.031 Uiso 1 1 calc R
C3 C 0.8378(7) 0.3216(5) 0.3648(3) 0.0405(14) Uani 1 1 d .
H3A H 0.9209 0.2535 0.3648 0.049 Uiso 1 1 calc R
H3B H 0.8685 0.3789 0.4050 0.049 Uiso 1 1 calc R
C4 C 0.8473(8) 0.3903(5) 0.2903(3) 0.0381(14) Uani 1 1 d .
H4A H 0.7776 0.4659 0.2927 0.046 Uiso 1 1 calc R
H4B H 0.9658 0.4147 0.2804 0.046 Uiso 1 1 calc R
N4 N 0.8783(8) 0.2371(4) 0.0654(2) 0.0498(13) Uani 1 1 d .
H4C H 0.8496 0.1952 0.0239 0.075 Uiso 1 1 calc R
H4D H 0.9849 0.2673 0.0606 0.075 Uiso 1 1 calc R
H4E H 0.8046 0.3003 0.0722 0.075 Uiso 1 1 calc R
C5 C 0.9148(7) 0.2171(5) 0.2041(3) 0.0337(13) Uani 1 1 d .
H5A H 0.9291 0.1547 0.2434 0.040 Uiso 1 1 calc R
H5B H 1.0243 0.2603 0.1982 0.040 Uiso 1 1 calc R
C6 C 0.8708(9) 0.1510(5) 0.1312(3) 0.0387(13) Uani 1 1 d .
H6A H 0.9512 0.0824 0.1235 0.046 Uiso 1 1 calc R
H6B H 0.7556 0.1158 0.1349 0.046 Uiso 1 1 calc R

loop_
_atom_site_aniso_label
_atom_site_aniso_U_11
_atom_site_aniso_U_22
_atom_site_aniso_U_33
_atom_site_aniso_U_23
_atom_site_aniso_U_13
_atom_site_aniso_U_12
As1 0.0406(3) 0.0244(2) 0.0216(2) 0.0015(2) -0.0056(3) -0.0021(3)
Mn1 0.0336(4) 0.0383(4) 0.0211(4) -0.0029(4) 0.0005(4) -0.0043(4)
S1 0.0404(7) 0.0231(6) 0.0297(7) -0.0003(5) -0.0053(7) -0.0024(7)
S2 0.0572(9) 0.0284(6) 0.0204(6) -0.0023(5) -0.0027(7) 0.0057(7)
S3 0.0735(12) 0.0383(7) 0.0361(8) -0.0033(7) 0.0197(8) -0.0116(9)
S4 0.0656(11) 0.0379(8) 0.0911(14) 0.0201(9) -0.0495(11) -0.0068(10)
C1 0.062(4) 0.041(3) 0.036(3) -0.007(3) 0.015(3) 0.002(4)
N1 0.035(3) 0.045(3) 0.041(3) 0.001(2) 0.001(2) 0.005(2)
N2 0.043(3) 0.036(2) 0.026(2) 0.001(2) 0.000(2) 0.002(2)
C2 0.058(4) 0.043(3) 0.029(3) -0.011(3) -0.005(3) 0.011(3)
N3 0.031(2) 0.025(2) 0.021(2) -0.0018(19) 0.0014(19) 0.002(2)
C3 0.047(4) 0.047(3) 0.027(3) -0.006(3) -0.007(3) -0.008(3)
C4 0.042(3) 0.030(3) 0.042(3) -0.007(3) -0.003(3) -0.005(3)
N4 0.076(3) 0.045(3) 0.028(2) -0.012(2) 0.005(3) -0.002(3)
C5 0.034(3) 0.036(3) 0.031(3) 0.003(2) 0.005(2) 0.000(3)
C6 0.049(3) 0.030(2) 0.037(3) -0.002(2) 0.008(3) 0.007(3)

loop_
_atom_type_symbol
_atom_type_description
_atom_type_scat_dispersion_real
_atom_type_scat_dispersion_imag
_atom_type_scat_source
C C 0.0033 0.0016 'International Tables Vol C Tables 4.2.6.8 and 6.1.1.4'
H H 0.0000 0.0000 'International Tables Vol C Tables 4.2.6.8 and 6.1.1.4'
N N 0.0061 0.0033 'International Tables Vol C Tables 4.2.6.8 and 6.1.1.4'
Mn Mn 0.3368 0.7283 'International Tables Vol C Tables 4.2.6.8 and 6.1.1.4'
As As 0.0499 2.0058 'International Tables Vol C Tables 4.2.6.8 and 6.1.1.4'
S S 0.1246 0.1234 'International Tables Vol C Tables 4.2.6.8 and 6.1.1.4'

loop_
_geom_angle_atom_site_label_1
_geom_angle_atom_site_label_2
_geom_angle_atom_site_label_3
_geom_angle
_geom_angle_site_symmetry_3
S4 As1 S3 110.63(7) .
S4 As1 S1 112.15(6) .
S3 As1 S1 108.07(6) .
S4 As1 S2 111.32(7) .
S3 As1 S2 110.35(6) .
S1 As1 S2 104.10(5) .
N1 Mn1 N3 144.12(16) .
N1 Mn1 N2 75.39(16) .
N3 Mn1 N2 77.44(15) .
N1 Mn1 S1 103.79(12) .
N3 Mn1 S1 98.86(10) .
N2 Mn1 S1 169.85(12) .
N1 Mn1 S2 105.04(13) 3_645
N3 Mn1 S2 102.71(10) 3_645
N2 Mn1 S2 100.80(12) 3_645
S1 Mn1 S2 89.21(4) 3_645
As1 S1 Mn1 93.65(5) .
As1 S2 Mn1 109.69(5) 3_655
N1 C1 C2 111.5(4) .
N1 C1 H1A 109.3 .
C2 C1 H1A 109.3 .
N1 C1 H1B 109.3 .
C2 C1 H1B 109.3 .
H1A C1 H1B 108.0 .
C1 N1 Mn1 113.8(4) .
C1 N1 H1C 108.8 .
Mn1 N1 H1C 108.8 .
C1 N1 H1D 108.8 .
Mn1 N1 H1D 108.8 .
H1C N1 H1D 107.7 .
C2 N2 C3 114.9(4) .
C2 N2 Mn1 106.1(3) .
C3 N2 Mn1 110.9(3) .
C2 N2 H2C 108.3 .
C3 N2 H2C 108.3 .
Mn1 N2 H2C 108.3 .
N2 C2 C1 109.6(4) .
N2 C2 H2A 109.7 .
C1 C2 H2A 109.7 .
N2 C2 H2B 109.7 .
C1 C2 H2B 109.7 .
H2A C2 H2B 108.2 .
C5 N3 C4 111.7(4) .
C5 N3 Mn1 115.0(3) .
C4 N3 Mn1 106.7(3) .
C5 N3 H3C 107.7 .
C4 N3 H3C 107.7 .
Mn1 N3 H3C 107.7 .
N2 C3 C4 111.8(4) .
N2 C3 H3A 109.2 .
C4 C3 H3A 109.2 .
N2 C3 H3B 109.2 .
C4 C3 H3B 109.2 .
H3A C3 H3B 107.9 .
N3 C4 C3 110.4(4) .
N3 C4 H4A 109.6 .
C3 C4 H4A 109.6 .
N3 C4 H4B 109.6 .
C3 C4 H4B 109.6 .
H4A C4 H4B 108.1 .
C6 N4 H4C 109.5 .
C6 N4 H4D 109.5 .
H4C N4 H4D 109.5 .
C6 N4 H4E 109.5 .
H4C N4 H4E 109.5 .
H4D N4 H4E 109.5 .
N3 C5 C6 113.3(4) .
N3 C5 H5A 108.9 .
C6 C5 H5A 108.9 .
N3 C5 H5B 108.9 .
C6 C5 H5B 108.9 .
H5A C5 H5B 107.7 .
N4 C6 C5 112.3(4) .
N4 C6 H6A 109.2 .
C5 C6 H6A 109.2 .
N4 C6 H6B 109.2 .
C5 C6 H6B 109.2 .
H6A C6 H6B 107.9 .

loop_
_geom_bond_atom_site_label_1
_geom_bond_atom_site_label_2
_geom_bond_distance
_geom_bond_site_symmetry_2
As1 S4 2.1290(19) .
As1 S3 2.1531(16) .
As1 S1 2.1814(13) .
As1 S2 2.1870(14) .
Mn1 N1 2.227(4) .
Mn1 N3 2.291(4) .
Mn1 N2 2.293(4) .
Mn1 S1 2.5420(15) .
Mn1 S2 2.5448(15) 3_645
S2 Mn1 2.5448(15) 3_655
C1 N1 1.492(6) .
C1 C2 1.514(8) .
C1 H1A 0.9700 .
C1 H1B 0.9700 .
N1 H1C 0.9000 .
N1 H1D 0.9000 .
N2 C2 1.461(6) .
N2 C3 1.469(7) .
N2 H2C 0.9100 .
C2 H2A 0.9700 .
C2 H2B 0.9700 .
N3 C5 1.467(6) .
N3 C4 1.501(6) .
N3 H3C 0.9100 .
C3 C4 1.515(7) .
C3 H3A 0.9700 .
C3 H3B 0.9700 .
C4 H4A 0.9700 .
C4 H4B 0.9700 .
N4 C6 1.488(6) .
N4 H4C 0.8900 .
N4 H4D 0.8900 .
N4 H4E 0.8900 .
C5 C6 1.515(7) .
C5 H5A 0.9700 .
C5 H5B 0.9700 .
C6 H6A 0.9700 .
C6 H6B 0.9700 .
